data_2005468
loop_
_publ_author_name
'Wahle, M. C.'
'Byrn, S. R.'

_publ_section_title
;
 Sodium Cholate Methanolate and Sodium Cholate 2-Propanolate
;
_journal_issue 10
_journal_name_full 'Acta Crystallographica Section C'
_journal_page_first 2495
_journal_page_last 2499
_journal_paper_doi 10.1107/S0108270196006506
_journal_volume 52
_journal_year 1996
_chemical_formula_iupac 'Na + , C24 H39 O5 - , C3 H8 O1'
_chemical_formula_structural 'C24 H39 O5 Na1, C3 H8 O1'
_chemical_formula_sum 'C27 H47 Na O6'
_chemical_formula_weight 490.66
_chemical_name_systematic
;
Sodium 3\a,7\a,12\a-Trihydroxy-5\b-cholan-24-oate 2-Propanolate
;
_space_group_IT_number 4
_symmetry_cell_setting monoclinic
_symmetry_space_group_name_Hall 'P 2yb'
_symmetry_space_group_name_H-M 'P 1 21 1'
_atom_type_scat_source 'IntTabC Tables 4.2.6.8 and 6.1.1.4'
_cell_angle_alpha 90.00
_cell_angle_beta 90.370(12)
_cell_angle_gamma 90.00
_cell_formula_units_Z 2
_cell_length_a 10.466(2)
_cell_length_b 7.6364(19)
_cell_length_c 17.197(2)
_cell_measurement_reflns_used 23
_cell_measurement_temperature 295
_cell_measurement_theta_max 42
_cell_measurement_theta_min 17
_cell_volume 1374.4(5)
_computing_cell_refinement CAD4
_computing_data_collection CAD4_(Enraf-Nonius,_1977)
_computing_data_reduction PROCESS_MolEN_(Fair,_1990)
_computing_molecular_graphics ORTEPII_(Johnson,_1976)
_computing_publication_material CIF_VAX_MolEN_(Fair,_1990)
_computing_structure_refinement SHELXL93_(Sheldrick,_1993)
_computing_structure_solution Direct_methods_(SIR92;_Altomare_et_al.,_1989)
_diffrn_ambient_temperature 295
_diffrn_measurement_device Enraf_Nonius_CAD4
_diffrn_measurement_method \q/2\q
_diffrn_radiation_type 'Cu K\a'
_diffrn_radiation_wavelength 1.54184
_diffrn_reflns_av_R_equivalents 0.031
_diffrn_reflns_limit_h_max 12
_diffrn_reflns_limit_h_min -12
_diffrn_reflns_limit_k_max 9
_diffrn_reflns_limit_k_min 0
_diffrn_reflns_limit_l_max 20
_diffrn_reflns_limit_l_min 0
_diffrn_reflns_number 2803
_diffrn_reflns_theta_max 68.13
_diffrn_reflns_theta_min 2.59
_diffrn_standards_decay_% none
_diffrn_standards_interval_time 83
_diffrn_standards_number 3
_exptl_absorpt_coefficient_mu 0.759
_exptl_absorpt_correction_type none
_exptl_crystal_colour colorless
_exptl_crystal_density_diffrn 1.19
_exptl_crystal_density_method 'not measured'
_exptl_crystal_description needle
_exptl_crystal_F_000 536
_exptl_crystal_size_max 0.30
_exptl_crystal_size_mid 0.08
_exptl_crystal_size_min 0.05
_refine_diff_density_max 0.25
_refine_diff_density_min -0.27
_refine_ls_abs_structure_details 'known fragment'
_refine_ls_extinction_coef 0.0020(6)
_refine_ls_goodness_of_fit_all 1.088
_refine_ls_goodness_of_fit_obs 1.216
_refine_ls_hydrogen_treatment 'H atoms riding; 9 torsion angles refined'
_refine_ls_matrix_type full
_refine_ls_number_parameters 317
_refine_ls_number_reflns 2710
_refine_ls_number_restraints 0
_refine_ls_R_factor_all 0.205
_refine_ls_R_factor_obs 0.063
_refine_ls_shift/esd_max 0.068
_refine_ls_structure_factor_coef Fsqd
_refine_ls_weighting_details 'w=1/[\s^2^(Fo^2^)+(0.0702P)^2^] where P=(Fo^2^+2Fc^2^)/3'
_refine_ls_weighting_scheme calc
_refine_ls_wR_factor_all 0.205
_refine_ls_wR_factor_obs 0.134
_reflns_number_observed 1123
_reflns_number_total 2710
_reflns_observed_criterion >2.0\s(I)
_cod_data_source_file bk1236.cif
_cod_data_source_block II
_cod_depositor_comments
;
The following automatic conversions were performed:

'_geom_bond_publ_flag' value 'NO' changed to 'no' according to
/home/saulius/struct/CIF-dictionaries/cif_core.dic dictionary named
'cif_core.dic' version 2.4.1 from 2010-06-29 (4
times).

'_geom_angle_publ_flag' value 'NO' changed to 'no' according
to /home/saulius/struct/CIF-dictionaries/cif_core.dic dictionary
named 'cif_core.dic' version 2.4.1 from 2010-06-29 (6 times).

Automatic conversion script
Id: cif_fix_values 1715 2011-07-08 13:25:40Z adriana 

The following automatic conversions were performed:

'_refine_ls_weighting_scheme' value 'calc
w=1/[\s^2^(Fo^2^)+(0.0702P)^2^] where P=(Fo^2^+2Fc^2^)/3' was changed
to 'calc'. New tag '_refine_ls_weighting_details' was created. The
value of the new tag was set to 'w=1/[\s^2^(Fo^2^)+(0.0702P)^2^]
where P=(Fo^2^+2Fc^2^)/3'.

Automatic conversion script
Id: cif_fix_values 3143 2015-03-26 13:38:13Z robertas 
;
_cod_original_cell_volume 1374.4(8)
_cod_original_sg_symbol_H-M 'P 21'
_cod_original_formula_sum 'C27 H47 Na1 O6'
_cod_database_code 2005468

loop_
_symmetry_equiv_pos_as_xyz
x,y,z
-x,1/2+y,-z

loop_
_atom_site_aniso_label
_atom_site_aniso_U_11
_atom_site_aniso_U_22
_atom_site_aniso_U_33
_atom_site_aniso_U_12
_atom_site_aniso_U_13
_atom_site_aniso_U_23
Na 0.091(3) 0.068(3) 0.056(2) 0.006(3) 0.009(2) 0.001(2)
O3 0.074(4) 0.069(5) 0.060(4) 0.005(4) -0.014(3) -0.005(4)
O7 0.065(4) 0.074(5) 0.064(4) 0.022(4) 0.008(3) 0.008(5)
O12 0.074(5) 0.113(7) 0.057(4) -0.041(5) 0.005(3) -0.015(5)
O24 0.098(6) 0.049(5) 0.076(5) -0.003(5) 0.011(4) 0.002(4)
O25 0.115(6) 0.063(5) 0.074(5) 0.009(5) 0.032(4) -0.002(5)
O91 0.081(6) 0.132(10) 0.166(9) 0.000(6) -0.011(6) 0.045(9)
C1 0.076(7) 0.053(7) 0.044(5) 0.004(6) 0.004(5) -0.003(5)
C2 0.062(7) 0.050(7) 0.046(6) 0.010(5) 0.001(5) 0.002(5)
C3 0.058(6) 0.060(7) 0.050(5) -0.008(6) -0.002(4) -0.003(6)
C4 0.068(7) 0.045(6) 0.050(5) -0.007(6) -0.005(4) 0.009(6)
C5 0.042(5) 0.059(7) 0.059(6) -0.013(6) 0.015(4) -0.001(6)
C6 0.073(7) 0.047(7) 0.053(6) 0.003(6) 0.001(5) 0.001(6)
C7 0.050(5) 0.041(6) 0.055(6) -0.004(5) 0.002(4) -0.006(5)
C8 0.037(5) 0.041(6) 0.046(5) -0.007(5) 0.001(4) 0.010(5)
C9 0.049(5) 0.028(5) 0.043(5) 0.002(5) -0.013(4) 0.004(5)
C10 0.037(5) 0.044(6) 0.062(6) -0.009(5) 0.000(4) 0.007(6)
C11 0.065(6) 0.033(6) 0.049(6) -0.005(5) -0.005(5) -0.005(5)
C12 0.064(7) 0.043(6) 0.056(6) 0.004(6) -0.002(5) 0.006(6)
C13 0.047(5) 0.035(5) 0.046(5) 0.000(5) 0.000(4) -0.010(5)
C14 0.034(4) 0.044(6) 0.040(5) 0.002(5) -0.008(3) 0.001(5)
C15 0.062(6) 0.036(6) 0.055(6) 0.013(5) 0.002(5) -0.002(5)
C16 0.063(7) 0.051(6) 0.063(7) 0.002(6) -0.008(5) -0.010(6)
C17 0.041(5) 0.052(7) 0.038(5) 0.009(5) 0.001(4) 0.003(4)
C18 0.028(4) 0.077(7) 0.066(5) 0.012(6) -0.001(4) 0.002(7)
C19 0.049(5) 0.079(7) 0.062(6) 0.021(6) 0.005(4) -0.005(7)
C20 0.047(5) 0.060(8) 0.053(5) 0.014(5) -0.004(4) 0.005(5)
C21 0.079(8) 0.055(7) 0.066(7) 0.004(6) 0.012(6) 0.014(6)
C22 0.058(6) 0.057(7) 0.051(5) 0.003(6) -0.004(4) -0.003(6)
C23 0.080(7) 0.098(10) 0.053(6) 0.029(7) 0.005(5) 0.014(6)
C24 0.076(7) 0.071(9) 0.042(5) -0.002(8) 0.001(5) 0.000(7)
C90 0.210(19) 0.41(4) 0.119(13) 0.12(2) -0.029(13) 0.06(2)
C91 0.068(9) 0.29(3) 0.103(10) 0.047(13) 0.004(8) 0.054(15)
C92 0.200(18) 0.22(2) 0.166(17) 0.02(2) 0.071(15) 0.002(19)

loop_
_atom_site_label
_atom_site_fract_x
_atom_site_fract_y
_atom_site_fract_z
_atom_site_U_iso_or_equiv
_atom_site_thermal_displace_type
Na 0.4525(4) 1.3023(6) 0.5221(2) 0.0716(14) Uani
O3 0.4771(6) 1.1605(10) -0.3547(4) 0.068(2) Uani
O7 0.6149(6) 1.5435(10) -0.1335(3) 0.068(2) Uani
O12 0.5825(6) 1.0186(12) -0.0004(3) 0.081(3) Uani
O24 0.6077(7) 1.3525(11) 0.4199(4) 0.074(3) Uani
O25 0.5952(7) 1.0861(11) 0.4635(4) 0.084(3) Uani
O91 0.2834(7) 1.1108(14) 0.4933(8) 0.126(4) Uani
C1 0.7817(9) 1.0137(14) -0.2564(5) 0.058(3) Uani
C2 0.6396(9) 1.0025(12) -0.2809(5) 0.053(3) Uani
C3 0.6091(8) 1.1623(14) -0.3314(5) 0.056(3) Uani
C4 0.6376(8) 1.3276(14) -0.2876(5) 0.054(3) Uani
C5 0.7748(8) 1.3391(15) -0.2574(5) 0.053(3) Uani
C6 0.7993(10) 1.5100(13) -0.2115(5) 0.058(3) Uani
C7 0.7509(9) 1.5163(13) -0.1301(5) 0.049(3) Uani
C8 0.7838(8) 1.3513(13) -0.0835(5) 0.041(3) Uani
C9 0.7476(8) 1.1845(12) -0.1288(5) 0.040(3) Uani
C10 0.8156(8) 1.1763(14) -0.2107(5) 0.048(3) Uani
C11 0.7739(9) 1.0185(12) -0.0815(5) 0.049(3) Uani
C12 0.7213(9) 1.0252(14) 0.0023(5) 0.054(3) Uani
C13 0.7631(8) 1.1860(13) 0.0456(5) 0.043(3) Uani
C14 0.7252(8) 1.3463(13) -0.0029(4) 0.039(3) Uani
C15 0.7481(9) 1.5032(12) 0.0507(5) 0.051(3) Uani
C16 0.7166(10) 1.4307(14) 0.1321(6) 0.059(3) Uani
C17 0.6962(8) 1.2308(12) 0.1236(5) 0.044(3) Uani
C18 0.9099(6) 1.1803(15) 0.0599(5) 0.057(3) Uani
C19 0.9632(7) 1.1769(16) -0.2007(5) 0.063(3) Uani
C20 0.7332(9) 1.1287(14) 0.1971(5) 0.053(3) Uani
C21 0.7186(10) 0.9297(14) 0.1881(6) 0.067(4) Uani
C22 0.6575(8) 1.1928(15) 0.2676(5) 0.055(3) Uani
C23 0.7036(10) 1.1254(17) 0.3456(5) 0.077(4) Uani
C24 0.6277(10) 1.1967(19) 0.4135(5) 0.063(4) Uani
C90 0.1001(18) 1.206(4) 0.4324(9) 0.245(14) Uani
C91 0.1491(12) 1.122(3) 0.4936(8) 0.153(9) Uani
C92 0.1108(17) 1.149(3) 0.5734(9) 0.193(10) Uani
H3O 0.450(3) 1.2612(12) -0.357(6) 0.0880 Uiso
H7O 0.5826(14) 1.510(14) -0.093(3) 0.0880 Uiso
H12O 0.5593(6) 0.966(13) -0.040(4) 0.1060 Uiso
H91O 0.3051(9) 1.010(5) 0.503(10) 0.1640 Uiso
H1A 0.8339(9) 1.0098(14) -0.3027(5) 0.0750 Uiso
H1E 0.8027(9) 0.9117(14) -0.2252(5) 0.0750 Uiso
H2A 0.5856(9) 1.0017(12) -0.2353(5) 0.0690 Uiso
H2E 0.6242(9) 0.8957(12) -0.3100(5) 0.0690 Uiso
H3A 0.6624(8) 1.1585(14) -0.3781(5) 0.0730 Uiso
H4A 0.5798(8) 1.3360(14) -0.2439(5) 0.0700 Uiso
H4E 0.6211(8) 1.4269(14) -0.3214(5) 0.0700 Uiso
H5A 0.8298(8) 1.3435(15) -0.3033(5) 0.0690 Uiso
H6A 0.8907(10) 1.5306(13) -0.2100(5) 0.0750 Uiso
H6E 0.7608(10) 1.6060(13) -0.2402(5) 0.0750 Uiso
H7E 0.7899(9) 1.6171(13) -0.1039(5) 0.0630 Uiso
H8A 0.8768(8) 1.3498(13) -0.0765(5) 0.0540 Uiso
H9A 0.6553(8) 1.1892(12) -0.1386(5) 0.0520 Uiso
H11A 0.8655(9) 0.9994(12) -0.0790(5) 0.0640 Uiso
H11E 0.7361(9) 0.9193(12) -0.1083(5) 0.0640 Uiso
H12E 0.7523(9) 0.9221(14) 0.0306(5) 0.0710 Uiso
H14A 0.6326(8) 1.3387(13) -0.0108(4) 0.0510 Uiso
H151 0.6922(9) 1.6000(12) 0.0372(5) 0.0660 Uiso
H152 0.8362(9) 1.5424(12) 0.0483(5) 0.0660 Uiso
H161 0.6398(10) 1.4857(14) 0.1520(6) 0.0770 Uiso
H162 0.7863(10) 1.4544(14) 0.1680(6) 0.0770 Uiso
H171 0.6045(8) 1.2124(12) 0.1154(5) 0.0570 Uiso
H181 0.9324(10) 1.072(4) 0.085(3) 0.0740 Uiso
H182 0.9345(10) 1.276(5) 0.093(3) 0.0740 Uiso
H183 0.9534(6) 1.189(8) 0.0111(6) 0.0740 Uiso
H191 0.9922(9) 1.061(2) -0.189(3) 0.0820 Uiso
H192 0.9866(8) 1.254(6) -0.159(2) 0.0820 Uiso
H193 1.0020(7) 1.216(7) -0.2481(13) 0.0820 Uiso
H201 0.8237(9) 1.1526(14) 0.2077(5) 0.0690 Uiso
H211 0.6315(15) 0.9021(15) 0.175(3) 0.0860 Uiso
H212 0.742(5) 0.8732(15) 0.2360(12) 0.0860 Uiso
H213 0.773(4) 0.8892(17) 0.147(2) 0.0860 Uiso
H221 0.6602(8) 1.3198(15) 0.2685(5) 0.0720 Uiso
H222 0.5689(8) 1.1585(15) 0.2606(5) 0.0720 Uiso
H231 0.7927(10) 1.1570(17) 0.3525(5) 0.1000 Uiso
H232 0.6981(10) 0.9986(17) 0.3458(5) 0.1000 Uiso
H901 0.119(17) 1.328(6) 0.436(6) 0.3200 Uiso
H902 0.009(3) 1.19(2) 0.431(7) 0.3200 Uiso
H903 0.136(16) 1.16(2) 0.3856(10) 0.3200 Uiso
H911 0.1233(12) 1.001(3) 0.4840(8) 0.1990 Uiso
H921 0.125(13) 1.269(6) 0.588(3) 0.2510 Uiso
H922 0.160(11) 1.074(15) 0.6068(13) 0.2510 Uiso
H923 0.022(4) 1.12(2) 0.579(2) 0.2510 Uiso

loop_
_geom_angle_atom_site_label_1
_geom_angle_atom_site_label_2
_geom_angle_atom_site_label_3
_geom_angle
_geom_angle_publ_flag
O25 Na O3 111.3(3) no
O25 Na O24 94.5(3) no
O3 Na O24 130.0(3) no
O25 Na O25 146.7(3) no
O3 Na O25 89.8(3) no
O24 Na O25 52.9(3) no
O25 Na C24 120.7(3) ?
O3 Na C24 113.6(3) ?
O24 Na C24 26.2(3) ?
O25 Na C24 27.2(3) ?
O25 Na Na 32.5(2) ?
O3 Na Na 124.9(2) ?
O24 Na Na 63.0(2) ?
O25 Na Na 114.2(3) ?
C24 Na Na 89.0(3) ?
O25 Na Na 175.2(3) ?
O3 Na Na 73.3(2) ?
O24 Na Na 81.1(2) ?
O25 Na Na 29.4(2) ?
C24 Na Na 54.9(3) ?
Na Na Na 143.6(2) ?
C24 O24 Na 91.6(7) ?
C24 O25 Na 142.2(8) ?
C24 O25 Na 89.8(7) ?
Na O25 Na 118.0(3) ?
C10 C1 C2 114.2(8) ?
C3 C2 C1 107.9(8) ?
O3 C3 C4 109.7(8) ?
O3 C3 C2 110.4(8) ?
C4 C3 C2 110.2(6) ?
C3 C4 C5 113.8(8) ?
C4 C5 C10 112.9(8) ?
C4 C5 C6 112.0(9) ?
C10 C5 C6 111.7(7) ?
C7 C6 C5 116.8(8) ?
O7 C7 C6 107.9(8) ?
O7 C7 C8 111.0(7) ?
C6 C7 C8 112.9(8) ?
C14 C8 C7 114.1(8) ?
C14 C8 C9 109.9(7) ?
C7 C8 C9 111.2(6) ?
C11 C9 C8 111.9(6) ?
C11 C9 C10 111.1(7) ?
C8 C9 C10 111.8(7) ?
C1 C10 C5 109.2(7) ?
C1 C10 C19 106.8(8) ?
C5 C10 C19 109.1(8) ?
C1 C10 C9 112.9(7) ?
C5 C10 C9 107.9(8) ?
C19 C10 C9 110.8(7) ?
C9 C11 C12 113.8(8) ?
O12 C12 C13 109.4(8) ?
O12 C12 C11 109.3(7) ?
C13 C12 C11 112.7(8) ?
C12 C13 C14 108.1(7) ?
C12 C13 C18 109.9(8) ?
C14 C13 C18 111.1(8) ?
C12 C13 C17 118.5(8) ?
C14 C13 C17 100.2(7) ?
C18 C13 C17 108.6(7) ?
C8 C14 C15 117.9(8) ?
C8 C14 C13 114.4(7) ?
C15 C14 C13 105.0(6) ?
C14 C15 C16 103.4(7) ?
C15 C16 C17 107.4(9) ?
C20 C17 C16 113.0(8) ?
C20 C17 C13 119.1(7) ?
C16 C17 C13 103.6(8) ?
C17 C20 C22 111.1(7) ?
C17 C20 C21 113.3(8) ?
C22 C20 C21 110.1(9) ?
C23 C22 C20 115.4(8) ?
C22 C23 C24 113.3(9) ?
O24 C24 O25 123.4(10) ?
O24 C24 C23 120.9(11) ?
O25 C24 C23 115.5(12) ?
O24 C24 Na 62.2(6) ?
O25 C24 Na 63.0(5) ?
C23 C24 Na 169.6(8) ?
C90 C91 O91 114.0(15) ?
C90 C91 C92 125.1(18) ?
O91 C91 C92 107.2(13) ?

loop_
_geom_bond_atom_site_label_1
_geom_bond_atom_site_label_2
_geom_bond_site_symmetry_2
_geom_bond_distance
_geom_bond_publ_flag
Na O25 2_656 2.238(9) no
Na O3 1_556 2.391(8) no
Na O24 . 2.431(8) no
Na O25 . 2.448(8) no
Na C24 . 2.747(11) ?
Na Na 2_646 4.019(2) ?
Na Na 2_656 4.019(2) ?
O12 C12 . 1.454(10) ?
O7 C7 . 1.440(10) ?
O3 C3 . 1.436(9) ?
O24 C24 . 1.213(14) ?
O25 C24 . 1.253(12) ?
O25 Na . 2.238(9) ?
C1 C10 . 1.511(13) ?
C1 C2 . 1.545(13) ?
C2 C3 . 1.530(12) ?
C3 C4 . 1.500(13) ?
C4 C5 . 1.526(12) ?
C5 C10 . 1.539(13) ?
C5 C6 . 1.546(13) ?
C6 C7 . 1.492(12) ?
C7 C8 . 1.531(12) ?
C8 C14 . 1.519(10) ?
C8 C9 . 1.540(12) ?
C9 C11 . 1.531(12) ?
C9 C10 . 1.583(12) ?
C10 C19 . 1.553(11) ?
C11 C12 . 1.546(12) ?
C12 C13 . 1.500(13) ?
C13 C14 . 1.532(13) ?
C13 C18 . 1.555(10) ?
C13 C17 . 1.556(11) ?
C14 C15 . 1.530(12) ?
C15 C16 . 1.543(12) ?
C16 C17 . 1.548(12) ?
C17 C20 . 1.532(12) ?
C20 C22 . 1.533(11) ?
C20 C21 . 1.536(13) ?
C22 C23 . 1.514(11) ?
C23 C24 . 1.517(13) ?
O91 C91 . 1.408(12) ?
C91 C90 . 1.33(2) ?
C91 C92 . 1.45(2) ?

loop_
_geom_contact_atom_site_label_1
_geom_contact_atom_site_label_2
_geom_contact_distance
_geom_contact_site_symmetry_2
_geom_contact_publ_flag
O3 O24 2.750(11) 2_645 no
O24 O91 2.720(14) 2_646 no
O7 O12 3.109(8) 2_655 no
